data_7115162
loop_
_publ_author_name
'Liu, Xiaoming'
'Kilner, Colin A.'
'Thornton-Pett, Mark'
'Halcrow, Malcolm A.'
'Yellowlees, Lesley J.'
'Chia, Li Mei Lindy'
'Trofimenko, Swiatoslaw'

_publ_section_title
;
 An intramolecular \p--\p interaction has no effect on the lifetime of an
 aryl radical cation
;
_journal_issue 19
_journal_name_full 'Chemical Communications'
_journal_page_first 1947
_journal_paper_doi 10.1039/b006005o
_journal_year 2000
_chemical_formula_moiety 'C43 H55 B Cu N9 O2, B F4, 2(C H Cl3)'
_chemical_formula_sum 'C45 H57 B2 Cl6 Cu F4 N9 O2'
_chemical_formula_weight 1129.86
_chemical_name_systematic
; 
[1-(pyrid-2-yl)-3-(2',5'-dimethoxyphen-1-yl)pyrazole][hydrido-
tris-(3-cyclohexylpyrazol-1-yl}borato]copper(II) tetrafluoroborate 
dichloroform solvate
;
_space_group_IT_number 14
_symmetry_cell_setting monoclinic
_symmetry_space_group_name_Hall '-P 2yn'
_symmetry_space_group_name_H-M 'P 1 21/n 1'
_atom_sites_solution_hydrogens geom
_atom_sites_solution_primary direct
_atom_sites_solution_secondary difmap
_audit_creation_method SHELXL-97
_cell_angle_alpha 90.00
_cell_angle_beta 98.7150(11)
_cell_angle_gamma 90.00
_cell_formula_units_Z 4
_cell_length_a 11.8709(2)
_cell_length_b 20.8196(3)
_cell_length_c 21.6065(4)
_cell_measurement_reflns_used 34102
_cell_measurement_temperature 150(2)
_cell_volume 5278.34(15)
_computing_cell_refinement 'DENZO-SMN (Otwinowski & Minor, 1996)'
_computing_data_collection 'COLLECT (Nonius, 1999)'
_computing_data_reduction 'DENZO-SMN (Otwinowski & Minor, 1996)'
_computing_molecular_graphics 'ORTEX (McArdle, 1995)'
_computing_publication_material 'local program'
_computing_structure_refinement 'SHELXL-97 (Sheldrick, 1997)'
_computing_structure_solution 'SHELXS-97 (Sheldrick, 1990)'
_diffrn_ambient_temperature 150(2)
_diffrn_detector_area_resol_mean 9.091
_diffrn_measured_fraction_theta_full 0.994
_diffrn_measured_fraction_theta_max 0.994
_diffrn_measurement_device_type 'Nonius KappaCCD area detector diffractometer'
_diffrn_measurement_method
;
   Detector set at 30mm from sample with different 2theta offsets 
   1 degree phi exposures for chi=0 degree settings
   1 degree omega exposures for chi=90 degree settings
;
_diffrn_radiation_monochromator graphite
_diffrn_radiation_source 'fine-focus sealed tube'
_diffrn_radiation_type MoK\a
_diffrn_radiation_wavelength 0.71073
_diffrn_reflns_av_R_equivalents 0.0581
_diffrn_reflns_av_sigmaI/netI 0.0503
_diffrn_reflns_limit_h_max 15
_diffrn_reflns_limit_h_min -15
_diffrn_reflns_limit_k_max 26
_diffrn_reflns_limit_k_min -26
_diffrn_reflns_limit_l_max 27
_diffrn_reflns_limit_l_min -27
_diffrn_reflns_number 34102
_diffrn_reflns_theta_full 27.44
_diffrn_reflns_theta_max 27.44
_diffrn_reflns_theta_min 2.62
_exptl_absorpt_coefficient_mu 0.778
_exptl_absorpt_correction_T_max 0.8002
_exptl_absorpt_correction_T_min 0.6699
_exptl_absorpt_correction_type multi-scan
_exptl_absorpt_process_details
;
 Using multiple and symmetry-related data measurements via the program SORTAV
 See R.H. Blessing, Acta Cryst (1995), A51, 33-38 
;
_exptl_crystal_colour Green
_exptl_crystal_density_diffrn 1.422
_exptl_crystal_density_method 'not measured'
_exptl_crystal_description Prism
_exptl_crystal_F_000 2332
_exptl_crystal_size_max 0.56
_exptl_crystal_size_mid 0.49
_exptl_crystal_size_min 0.30
_refine_diff_density_max 0.752
_refine_diff_density_min -1.076
_refine_diff_density_rms 0.082
_refine_ls_extinction_method none
_refine_ls_goodness_of_fit_ref 1.019
_refine_ls_hydrogen_treatment constr
_refine_ls_matrix_type full
_refine_ls_number_parameters 691
_refine_ls_number_reflns 11965
_refine_ls_number_restraints 30
_refine_ls_restrained_S_all 1.045
_refine_ls_R_factor_all 0.0704
_refine_ls_R_factor_gt 0.0527
_refine_ls_shift/su_max 0.009
_refine_ls_shift/su_mean 0.000
_refine_ls_structure_factor_coef Fsqd
_refine_ls_weighting_details 'calc w=1/[\s^2^(Fo^2^)+(0.0757P)^2^+3.9694P] where P=(Fo^2^+2Fc^2^)/3'
_refine_ls_weighting_scheme calc
_refine_ls_wR_factor_gt 0.1358
_refine_ls_wR_factor_ref 0.1508
_reflns_number_gt 9451
_reflns_number_total 11965
_reflns_threshold_expression >2sigma(I)
_cod_data_source_file b006005o.txt
_cod_data_source_block lc56
_cod_depositor_comments
;
The following automatic conversions were performed:

'_symmetry_cell_setting' value 'Monoclinic' changed to 'monoclinic'
according to
/usr/data/users/saulius/automatic-downloads/retrospective/RSC/lib/dictionaries/cif_core.dic
dictionary named 'cif_core.dic' version 2.4.2 from 2011-04-26.

Automatic conversion script
Id: cif_fix_values 2281 2013-09-26 08:29:07Z andrius 
;
_cod_original_sg_symbol_H-M 'P 21/n'
_cod_database_code 7115162

loop_
_symmetry_equiv_pos_as_xyz
'x, y, z'
'-x+1/2, y+1/2, -z+1/2'
'-x, -y, -z'
'x-1/2, -y-1/2, z-1/2'

loop_
_atom_site_label
_atom_site_type_symbol
_atom_site_fract_x
_atom_site_fract_y
_atom_site_fract_z
_atom_site_U_iso_or_equiv
_atom_site_adp_type
_atom_site_occupancy
_atom_site_symmetry_multiplicity
_atom_site_calc_flag
_atom_site_refinement_flags
_atom_site_disorder_assembly
_atom_site_disorder_group
Cu1 Cu 0.68398(2) 0.777221(13) 0.787127(13) 0.02713(10) Uani 1 1 d . . .
N2 N 0.71684(17) 0.71250(9) 0.71423(10) 0.0302(4) Uani 1 1 d . . .
N3 N 0.79527(17) 0.66613(10) 0.73401(10) 0.0318(4) Uani 1 1 d . . .
C4 C 0.8073(2) 0.62657(12) 0.68618(13) 0.0367(5) Uani 1 1 d . . .
H4 H 0.8566 0.5905 0.6881 0.044 Uiso 1 1 calc R . .
C5 C 0.7354(2) 0.64772(12) 0.63382(12) 0.0363(5) Uani 1 1 d . . .
H5 H 0.7257 0.6295 0.5931 0.044 Uiso 1 1 calc R . .
C6 C 0.6799(2) 0.70162(12) 0.65347(11) 0.0316(5) Uani 1 1 d . . .
C7 C 0.5883(2) 0.74288(13) 0.61800(12) 0.0343(5) Uani 1 1 d . . .
H7 H 0.5765 0.7802 0.6455 0.041 Uiso 1 1 calc R . .
C8 C 0.4747(2) 0.70705(15) 0.60417(14) 0.0449(6) Uani 1 1 d . . .
H8A H 0.4834 0.6696 0.5770 0.054 Uiso 1 1 calc R . .
H8B H 0.4532 0.6909 0.6439 0.054 Uiso 1 1 calc R . .
C9 C 0.3804(3) 0.75063(19) 0.57180(16) 0.0572(8) Uani 1 1 d . . .
H9A H 0.3091 0.7256 0.5617 0.069 Uiso 1 1 calc R . .
H9B H 0.3665 0.7857 0.6006 0.069 Uiso 1 1 calc R . .
C10 C 0.4121(3) 0.77925(18) 0.51196(16) 0.0580(8) Uani 1 1 d . . .
H10A H 0.3523 0.8100 0.4940 0.070 Uiso 1 1 calc R . .
H10B H 0.4159 0.7446 0.4810 0.070 Uiso 1 1 calc R . .
C11 C 0.5264(3) 0.81370(16) 0.52429(15) 0.0540(8) Uani 1 1 d . . .
H11A H 0.5195 0.8519 0.5507 0.065 Uiso 1 1 calc R . .
H11B H 0.5473 0.8286 0.4840 0.065 Uiso 1 1 calc R . .
C12 C 0.6203(3) 0.77019(14) 0.55692(13) 0.0433(6) Uani 1 1 d . . .
H12A H 0.6921 0.7949 0.5664 0.052 Uiso 1 1 calc R . .
H12B H 0.6332 0.7344 0.5287 0.052 Uiso 1 1 calc R . .
N13 N 0.67755(17) 0.70454(10) 0.84871(10) 0.0315(4) Uani 1 1 d . . .
N14 N 0.75724(17) 0.65718(10) 0.84551(10) 0.0327(4) Uani 1 1 d . . .
C15 C 0.7455(2) 0.61198(13) 0.88847(13) 0.0406(6) Uani 1 1 d . . .
H15 H 0.7904 0.5742 0.8959 0.049 Uiso 1 1 calc R . .
C16 C 0.6577(2) 0.62935(14) 0.91988(13) 0.0427(6) Uani 1 1 d . . .
H16 H 0.6298 0.6060 0.9522 0.051 Uiso 1 1 calc R . .
C17 C 0.6181(2) 0.68799(13) 0.89465(12) 0.0350(5) Uani 1 1 d . . .
C18 C 0.5301(2) 0.73173(13) 0.91493(12) 0.0362(5) Uani 1 1 d . . .
H18 H 0.5127 0.7658 0.8823 0.043 Uiso 1 1 calc R . .
C19 C 0.4181(2) 0.69694(16) 0.92060(14) 0.0468(7) Uani 1 1 d . . .
H19A H 0.3892 0.6752 0.8806 0.056 Uiso 1 1 calc R . .
H19B H 0.4319 0.6639 0.9538 0.056 Uiso 1 1 calc R . .
C20 C 0.3298(3) 0.7447(2) 0.93641(16) 0.0601(9) Uani 1 1 d . . .
H20A H 0.2589 0.7214 0.9414 0.072 Uiso 1 1 calc R . .
H20B H 0.3115 0.7755 0.9015 0.072 Uiso 1 1 calc R . .
C21 C 0.3730(3) 0.7811(2) 0.99641(19) 0.0760(13) Uani 1 1 d . . .
H21A H 0.3816 0.7509 1.0322 0.091 Uiso 1 1 calc R . .
H21B H 0.3163 0.8141 1.0037 0.091 Uiso 1 1 calc R . .
C22 C 0.4875(3) 0.81355(19) 0.99304(16) 0.0610(9) Uani 1 1 d . . .
H22A H 0.4770 0.8477 0.9607 0.073 Uiso 1 1 calc R . .
H22B H 0.5159 0.8339 1.0338 0.073 Uiso 1 1 calc R . .
C23 C 0.5752(2) 0.76519(16) 0.97710(13) 0.0460(7) Uani 1 1 d . . .
H23A H 0.5904 0.7328 1.0109 0.055 Uiso 1 1 calc R . .
H23B H 0.6476 0.7875 0.9736 0.055 Uiso 1 1 calc R . .
N24 N 0.84706(17) 0.78444(9) 0.82389(10) 0.0306(4) Uani 1 1 d . . .
N25 N 0.91053(17) 0.72974(10) 0.82124(10) 0.0312(4) Uani 1 1 d . . .
C26 C 1.0182(2) 0.74162(13) 0.84785(12) 0.0367(5) Uani 1 1 d . . .
H26 H 1.0793 0.7117 0.8515 0.044 Uiso 1 1 calc R . .
C27 C 1.0259(2) 0.80395(13) 0.86887(13) 0.0383(6) Uani 1 1 d . . .
H27 H 1.0920 0.8253 0.8892 0.046 Uiso 1 1 calc R . .
C28 C 0.9158(2) 0.82939(12) 0.85396(11) 0.0326(5) Uani 1 1 d . . .
C29 C 0.8697(2) 0.89348(12) 0.87048(12) 0.0337(5) Uani 1 1 d . . .
H29 H 0.8339 0.9143 0.8306 0.040 Uiso 1 1 calc R . .
C30 C 0.7764(3) 0.88477(14) 0.91185(14) 0.0426(6) Uani 1 1 d . . .
H30A H 0.7153 0.8570 0.8900 0.051 Uiso 1 1 calc R . .
H30B H 0.8091 0.8632 0.9514 0.051 Uiso 1 1 calc R . .
C31 C 0.7256(3) 0.94943(16) 0.92680(16) 0.0548(8) Uani 1 1 d . . .
H31A H 0.6862 0.9690 0.8877 0.066 Uiso 1 1 calc R . .
H31B H 0.6686 0.9426 0.9552 0.066 Uiso 1 1 calc R . .
C32 C 0.8169(4) 0.99452(15) 0.95728(15) 0.0593(9) Uani 1 1 d . . .
H32A H 0.8508 0.9771 0.9985 0.071 Uiso 1 1 calc R . .
H32B H 0.7825 1.0367 0.9642 0.071 Uiso 1 1 calc R . .
C33 C 0.9094(3) 1.00319(14) 0.91657(16) 0.0541(8) Uani 1 1 d . . .
H33A H 0.9696 1.0316 0.9383 0.065 Uiso 1 1 calc R . .
H33B H 0.8765 1.0242 0.8768 0.065 Uiso 1 1 calc R . .
C34 C 0.9620(3) 0.93881(14) 0.90234(15) 0.0459(6) Uani 1 1 d . . .
H34A H 1.0201 0.9458 0.8746 0.055 Uiso 1 1 calc R . .
H34B H 1.0002 0.9192 0.9418 0.055 Uiso 1 1 calc R . .
B35 B 0.8511(2) 0.66500(14) 0.80330(14) 0.0336(6) Uani 1 1 d . . .
H35 H 0.9072 0.6290 0.8108 0.040 Uiso 1 1 calc R . .
N36 N 0.51220(17) 0.78413(9) 0.76438(9) 0.0284(4) Uani 1 1 d . . .
C37 C 0.4734(2) 0.84306(11) 0.74898(11) 0.0299(5) Uani 1 1 d . . .
C38 C 0.3590(2) 0.85972(13) 0.74110(14) 0.0401(6) Uani 1 1 d . . .
H38 H 0.3348 0.9027 0.7324 0.048 Uiso 1 1 calc R . .
C39 C 0.2818(2) 0.81114(14) 0.74643(16) 0.0463(7) Uani 1 1 d . . .
H39 H 0.2026 0.8205 0.7420 0.056 Uiso 1 1 calc R . .
C40 C 0.3199(2) 0.74867(13) 0.75823(13) 0.0392(6) Uani 1 1 d . . .
H40 H 0.2672 0.7146 0.7599 0.047 Uiso 1 1 calc R . .
C41 C 0.4347(2) 0.73698(12) 0.76737(12) 0.0325(5) Uani 1 1 d . . .
H41 H 0.4609 0.6943 0.7761 0.039 Uiso 1 1 calc R . .
N42 N 0.66861(16) 0.86461(9) 0.74196(9) 0.0286(4) Uani 1 1 d . . .
N43 N 0.55910(16) 0.88714(9) 0.74031(10) 0.0308(4) Uani 1 1 d . . .
C44 C 0.5495(2) 0.94891(12) 0.71978(14) 0.0388(6) Uani 1 1 d . . .
H44 H 0.4823 0.9743 0.7143 0.047 Uiso 1 1 calc R . .
C45 C 0.6543(2) 0.96735(12) 0.70861(14) 0.0404(6) Uani 1 1 d . . .
H45 H 0.6749 1.0084 0.6947 0.048 Uiso 1 1 calc R . .
C46 C 0.7265(2) 0.91368(11) 0.72163(11) 0.0305(5) Uani 1 1 d . . .
C47 C 0.8458(2) 0.90883(12) 0.71043(11) 0.0310(5) Uani 1 1 d . . .
C48 C 0.9154(2) 0.96359(12) 0.71703(12) 0.0333(5) Uani 1 1 d . . .
C49 C 1.0221(2) 0.96211(12) 0.69751(13) 0.0370(5) Uani 1 1 d . . .
H49 H 1.0685 0.9995 0.7008 0.044 Uiso 1 1 calc R . .
C50 C 1.0600(2) 0.90609(13) 0.67345(13) 0.0373(6) Uani 1 1 d . . .
H50 H 1.1318 0.9056 0.6592 0.045 Uiso 1 1 calc R . .
C51 C 0.9949(2) 0.85058(12) 0.66976(12) 0.0349(5) Uani 1 1 d . . .
C52 C 0.8869(2) 0.85184(12) 0.68772(11) 0.0326(5) Uani 1 1 d . . .
H52 H 0.8413 0.8141 0.6845 0.039 Uiso 1 1 calc R . .
O53 O 0.87380(15) 1.01656(8) 0.74352(9) 0.0380(4) Uani 1 1 d . . .
C54 C 0.9467(2) 1.07141(13) 0.75259(14) 0.0412(6) Uani 1 1 d . . .
H54A H 0.9082 1.1059 0.7720 0.049 Uiso 1 1 calc R . .
H54B H 0.9644 1.0860 0.7120 0.049 Uiso 1 1 calc R . .
H54C H 1.0174 1.0599 0.7799 0.049 Uiso 1 1 calc R . .
O55 O 1.04279(16) 0.79744(9) 0.64657(10) 0.0429(4) Uani 1 1 d . . .
C56 C 1.0024(3) 0.73655(13) 0.66288(15) 0.0452(7) Uani 1 1 d . . .
H56A H 1.0435 0.7026 0.6441 0.054 Uiso 1 1 calc R . .
H56B H 0.9207 0.7331 0.6473 0.054 Uiso 1 1 calc R . .
H56C H 1.0152 0.7318 0.7085 0.054 Uiso 1 1 calc R . .
B57 B 0.1963(3) 0.58248(15) 0.79360(15) 0.0390(6) Uani 1 1 d . . .
F58 F 0.30233(17) 0.59883(9) 0.78064(12) 0.0707(6) Uani 1 1 d . . .
F59 F 0.1144(2) 0.60477(15) 0.74695(10) 0.0950(9) Uani 1 1 d . . .
F60 F 0.19194(16) 0.51645(9) 0.79741(12) 0.0705(6) Uani 1 1 d . . .
F61 F 0.17947(17) 0.61049(10) 0.84945(9) 0.0598(5) Uani 1 1 d . . .
C62 C 0.1757(12) 0.5223(7) 0.6345(11) 0.062(4) Uani 0.50 1 d PD A 1
H62 H 0.1797 0.5273 0.6809 0.074 Uiso 0.50 1 calc PR A 1
Cl63 Cl 0.2623(10) 0.5792(5) 0.6075(7) 0.102(3) Uani 0.50 1 d PD A 1
Cl64 Cl 0.0348(5) 0.5313(4) 0.5992(3) 0.119(2) Uani 0.50 1 d PD A 1
Cl65 Cl 0.2194(5) 0.4455(2) 0.6185(3) 0.1153(18) Uani 0.50 1 d PD A 1
C66 C 0.1700(13) 0.5336(8) 0.6307(11) 0.057(4) Uani 0.50 1 d PD B 2
H66 H 0.1450 0.5464 0.6711 0.069 Uiso 0.50 1 calc PR B 2
Cl67 Cl 0.2554(8) 0.5951(5) 0.6077(6) 0.0776(14) Uani 0.50 1 d PD B 2
Cl68 Cl 0.0497(5) 0.5240(3) 0.5749(2) 0.1035(17) Uani 0.50 1 d PD B 2
Cl69 Cl 0.2505(4) 0.4629(2) 0.6434(2) 0.1012(13) Uani 0.50 1 d PD B 2
C70 C 0.2491(10) 1.0389(7) 0.5272(4) 0.051(4) Uani 0.50 1 d PD C 3
H70 H 0.2734 1.0758 0.5558 0.061 Uiso 0.50 1 calc PR C 3
Cl71 Cl 0.1314(4) 1.00228(17) 0.55281(15) 0.0549(6) Uani 0.50 1 d PD C 3
Cl72 Cl 0.1971(4) 1.0706(2) 0.45184(19) 0.0758(11) Uani 0.50 1 d PD C 3
Cl73 Cl 0.3646(3) 0.9861(3) 0.53041(16) 0.0919(14) Uani 0.50 1 d PD C 3
C74 C 0.2717(16) 1.0365(13) 0.5363(10) 0.098(15) Uiso 0.25 1 d PD D 4
H74 H 0.2828 1.0757 0.5634 0.118 Uiso 0.25 1 calc PR D 4
Cl75 Cl 0.2638(6) 1.0554(3) 0.4581(3) 0.090(2) Uiso 0.25 1 d PD D 4
Cl76 Cl 0.1666(6) 0.9878(3) 0.5567(3) 0.075(2) Uiso 0.25 1 d PD D 4
Cl77 Cl 0.3990(9) 0.9965(6) 0.5343(6) 0.151(6) Uiso 0.25 1 d PD D 4
C78 C 0.2455(17) 1.0290(12) 0.5289(12) 0.065(12) Uiso 0.25 1 d PD E 5
H78 H 0.2741 1.0642 0.5587 0.078 Uiso 0.25 1 calc PR E 5
Cl79 Cl 0.3345(8) 0.9600(4) 0.5468(4) 0.117(3) Uiso 0.25 1 d PD E 5
Cl80 Cl 0.2243(9) 1.0608(5) 0.4525(5) 0.0566(17) Uiso 0.25 1 d PD E 5
Cl81 Cl 0.1067(8) 1.0083(6) 0.5413(5) 0.102(4) Uiso 0.25 1 d PD E 5

loop_
_atom_site_aniso_label
_atom_site_aniso_U_11
_atom_site_aniso_U_22
_atom_site_aniso_U_33
_atom_site_aniso_U_23
_atom_site_aniso_U_13
_atom_site_aniso_U_12
Cu1 0.02608(15) 0.02657(15) 0.02893(16) 0.00225(11) 0.00483(11) 0.00126(10)
N2 0.0308(10) 0.0281(9) 0.0315(10) 0.0003(8) 0.0041(8) 0.0017(8)
N3 0.0325(10) 0.0267(9) 0.0367(11) -0.0005(8) 0.0072(8) 0.0023(8)
C4 0.0422(14) 0.0287(12) 0.0416(14) -0.0044(11) 0.0143(11) 0.0001(10)
C5 0.0428(14) 0.0341(12) 0.0336(12) -0.0059(11) 0.0105(10) -0.0022(11)
C6 0.0347(12) 0.0296(11) 0.0311(12) -0.0009(10) 0.0064(9) -0.0044(9)
C7 0.0380(13) 0.0358(12) 0.0295(12) -0.0018(10) 0.0058(10) -0.0021(10)
C8 0.0395(14) 0.0539(16) 0.0402(15) 0.0052(13) 0.0030(11) -0.0088(12)
C9 0.0399(16) 0.079(2) 0.0499(18) 0.0070(17) -0.0021(13) -0.0002(15)
C10 0.0556(19) 0.070(2) 0.0436(17) 0.0088(16) -0.0082(14) 0.0049(16)
C11 0.064(2) 0.0524(18) 0.0440(16) 0.0156(14) 0.0029(14) 0.0014(15)
C12 0.0487(16) 0.0463(15) 0.0354(14) 0.0061(12) 0.0084(12) -0.0019(12)
N13 0.0301(10) 0.0316(10) 0.0330(10) 0.0051(9) 0.0055(8) 0.0030(8)
N14 0.0353(10) 0.0293(10) 0.0335(10) 0.0054(9) 0.0052(8) 0.0032(8)
C15 0.0473(15) 0.0343(13) 0.0390(14) 0.0073(11) 0.0028(11) 0.0016(11)
C16 0.0512(16) 0.0435(15) 0.0346(13) 0.0099(12) 0.0097(12) -0.0043(12)
C17 0.0350(12) 0.0405(13) 0.0296(12) 0.0044(11) 0.0055(9) -0.0029(10)
C18 0.0331(12) 0.0473(14) 0.0294(12) 0.0018(11) 0.0082(10) -0.0040(11)
C19 0.0382(14) 0.0657(19) 0.0376(14) -0.0036(14) 0.0096(11) -0.0131(13)
C20 0.0387(16) 0.093(3) 0.0513(18) -0.0193(18) 0.0154(13) -0.0078(16)
C21 0.051(2) 0.122(4) 0.062(2) -0.038(2) 0.0296(17) -0.018(2)
C22 0.0564(19) 0.081(2) 0.0499(18) -0.0260(18) 0.0209(15) -0.0118(17)
C23 0.0402(15) 0.0645(18) 0.0340(13) -0.0013(13) 0.0076(11) -0.0101(13)
N24 0.0290(10) 0.0290(10) 0.0340(11) 0.0015(8) 0.0057(8) 0.0025(8)
N25 0.0292(10) 0.0308(10) 0.0336(10) 0.0012(8) 0.0044(8) 0.0053(8)
C26 0.0292(12) 0.0421(14) 0.0382(13) 0.0001(11) 0.0033(10) 0.0046(10)
C27 0.0297(12) 0.0422(14) 0.0421(14) -0.0030(12) 0.0024(10) -0.0001(10)
C28 0.0323(12) 0.0346(12) 0.0314(12) 0.0013(10) 0.0063(9) 0.0006(10)
C29 0.0356(12) 0.0334(12) 0.0319(12) -0.0014(10) 0.0045(10) 0.0018(10)
C30 0.0480(15) 0.0400(14) 0.0419(15) -0.0004(12) 0.0138(12) 0.0047(12)
C31 0.067(2) 0.0545(18) 0.0484(17) 0.0005(15) 0.0251(15) 0.0177(16)
C32 0.104(3) 0.0383(15) 0.0377(15) -0.0035(13) 0.0188(16) 0.0134(17)
C33 0.078(2) 0.0343(14) 0.0498(18) -0.0048(13) 0.0081(16) 0.0032(14)
C34 0.0508(16) 0.0376(14) 0.0477(16) -0.0068(13) 0.0028(13) -0.0027(12)
B35 0.0332(14) 0.0298(13) 0.0379(14) 0.0042(12) 0.0055(11) 0.0058(11)
N36 0.0306(10) 0.0274(9) 0.0274(10) -0.0001(8) 0.0054(8) -0.0003(7)
C37 0.0290(11) 0.0275(11) 0.0329(12) 0.0018(9) 0.0040(9) -0.0004(9)
C38 0.0311(12) 0.0328(13) 0.0556(16) 0.0052(12) 0.0039(11) 0.0030(10)
C39 0.0262(12) 0.0439(15) 0.0681(19) 0.0091(14) 0.0047(12) -0.0006(11)
C40 0.0329(13) 0.0356(13) 0.0478(15) 0.0051(12) 0.0015(11) -0.0065(10)
C41 0.0362(13) 0.0284(11) 0.0327(12) 0.0011(10) 0.0044(10) -0.0026(9)
N42 0.0278(9) 0.0277(9) 0.0304(10) 0.0015(8) 0.0049(8) 0.0010(7)
N43 0.0263(9) 0.0269(9) 0.0392(11) 0.0032(9) 0.0050(8) 0.0027(8)
C44 0.0334(13) 0.0289(12) 0.0541(16) 0.0089(11) 0.0066(11) 0.0040(10)
C45 0.0359(13) 0.0295(12) 0.0557(17) 0.0099(12) 0.0070(12) 0.0003(10)
C46 0.0317(12) 0.0278(11) 0.0319(12) 0.0015(10) 0.0042(9) -0.0016(9)
C47 0.0319(11) 0.0316(12) 0.0300(11) 0.0049(10) 0.0063(9) -0.0004(9)
C48 0.0367(13) 0.0294(11) 0.0346(12) 0.0029(10) 0.0082(10) 0.0010(10)
C49 0.0341(13) 0.0331(12) 0.0447(14) 0.0043(11) 0.0089(11) -0.0041(10)
C50 0.0321(12) 0.0373(13) 0.0445(14) 0.0038(11) 0.0120(11) -0.0011(10)
C51 0.0361(13) 0.0349(12) 0.0346(13) -0.0010(11) 0.0087(10) 0.0009(10)
C52 0.0338(12) 0.0321(12) 0.0327(12) 0.0002(10) 0.0072(9) -0.0030(10)
O53 0.0361(9) 0.0291(8) 0.0505(11) -0.0034(8) 0.0123(8) -0.0035(7)
C54 0.0387(14) 0.0328(13) 0.0530(16) -0.0033(12) 0.0092(12) -0.0031(11)
O55 0.0437(10) 0.0347(9) 0.0545(12) -0.0056(9) 0.0209(9) -0.0012(8)
C56 0.0535(17) 0.0345(13) 0.0497(17) -0.0047(12) 0.0143(13) -0.0013(12)
B57 0.0362(15) 0.0385(15) 0.0425(16) 0.0011(13) 0.0069(12) 0.0060(12)
F58 0.0574(11) 0.0449(10) 0.1195(19) 0.0095(11) 0.0450(12) -0.0002(9)
F59 0.0870(16) 0.147(2) 0.0463(11) -0.0051(13) -0.0046(11) 0.0678(17)
F60 0.0523(11) 0.0399(10) 0.1227(19) -0.0087(11) 0.0239(12) -0.0110(8)
F61 0.0674(12) 0.0659(12) 0.0463(10) -0.0040(9) 0.0095(8) 0.0231(10)
C62 0.052(8) 0.082(9) 0.054(8) -0.008(7) 0.015(6) -0.015(6)
Cl63 0.118(4) 0.111(6) 0.089(3) -0.042(4) 0.052(3) -0.061(4)
Cl64 0.0535(15) 0.174(4) 0.127(4) -0.030(4) 0.004(2) -0.0156(18)
Cl65 0.140(4) 0.077(2) 0.140(5) -0.008(2) 0.059(3) 0.002(2)
C66 0.061(8) 0.066(6) 0.049(8) 0.006(5) 0.021(6) 0.000(5)
Cl67 0.083(2) 0.086(3) 0.068(2) -0.018(3) 0.0259(19) -0.043(2)
Cl68 0.078(3) 0.135(4) 0.089(3) 0.021(2) -0.0137(19) -0.048(3)
Cl69 0.090(2) 0.095(3) 0.125(4) 0.017(2) 0.037(2) 0.024(2)
C70 0.069(7) 0.052(5) 0.032(4) -0.022(3) 0.007(3) -0.020(4)
Cl71 0.0560(15) 0.0633(15) 0.0480(12) 0.0066(11) 0.0160(13) -0.0011(13)
Cl72 0.101(3) 0.082(2) 0.0438(11) 0.0161(12) 0.0082(17) -0.005(2)
Cl73 0.0589(14) 0.129(3) 0.0829(19) -0.055(2) -0.0045(14) 0.0242(18)

loop_
_atom_type_symbol
_atom_type_description
_atom_type_scat_dispersion_real
_atom_type_scat_dispersion_imag
_atom_type_scat_source
C C 0.0033 0.0016 'International Tables Vol C Tables 4.2.6.8 and 6.1.1.4'
H H 0.0000 0.0000 'International Tables Vol C Tables 4.2.6.8 and 6.1.1.4'
B B 0.0013 0.0007 'International Tables Vol C Tables 4.2.6.8 and 6.1.1.4'
Cu Cu 0.3201 1.2651 'International Tables Vol C Tables 4.2.6.8 and 6.1.1.4'
F F 0.0171 0.0103 'International Tables Vol C Tables 4.2.6.8 and 6.1.1.4'
N N 0.0061 0.0033 'International Tables Vol C Tables 4.2.6.8 and 6.1.1.4'
O O 0.0106 0.0060 'International Tables Vol C Tables 4.2.6.8 and 6.1.1.4'
Cl Cl 0.1484 0.1585 'International Tables Vol C Tables 4.2.6.8 and 6.1.1.4'

loop_
_geom_angle_atom_site_label_1
_geom_angle_atom_site_label_2
_geom_angle_atom_site_label_3
_geom_angle
N24 Cu1 N13 85.70(8)
N24 Cu1 N36 167.32(8)
N13 Cu1 N36 94.34(8)
N24 Cu1 N42 97.69(8)
N13 Cu1 N42 164.25(8)
N36 Cu1 N42 78.99(8)
N24 Cu1 N2 93.80(8)
N13 Cu1 N2 92.41(8)
N36 Cu1 N2 98.86(8)
N42 Cu1 N2 102.66(8)
C6 N2 N3 107.10(19)
C6 N2 Cu1 138.98(17)
N3 N2 Cu1 113.87(15)
C4 N3 N2 109.9(2)
C4 N3 B35 131.0(2)
N2 N3 B35 119.16(19)
N3 C4 C5 108.0(2)
C4 C5 C6 105.5(2)
N2 C6 C5 109.5(2)
N2 C6 C7 120.5(2)
C5 C6 C7 129.9(2)
C6 C7 C8 111.7(2)
C6 C7 C12 113.3(2)
C8 C7 C12 109.8(2)
C9 C8 C7 111.3(3)
C10 C9 C8 111.3(3)
C9 C10 C11 111.4(3)
C10 C11 C12 111.8(3)
C11 C12 C7 111.0(2)
C17 N13 N14 107.1(2)
C17 N13 Cu1 138.75(18)
N14 N13 Cu1 114.09(15)
C15 N14 N13 108.8(2)
C15 N14 B35 129.7(2)
N13 N14 B35 121.00(19)
N14 C15 C16 108.8(2)
C15 C16 C17 105.9(2)
N13 C17 C16 109.3(2)
N13 C17 C18 121.7(2)
C16 C17 C18 128.9(2)
C17 C18 C19 112.7(2)
C17 C18 C23 111.4(2)
C19 C18 C23 109.6(2)
C20 C19 C18 110.2(3)
C19 C20 C21 111.2(3)
C20 C21 C22 111.5(3)
C23 C22 C21 111.2(3)
C22 C23 C18 109.7(3)
C28 N24 N25 107.56(19)
C28 N24 Cu1 136.97(17)
N25 N24 Cu1 115.43(15)
C26 N25 N24 108.8(2)
C26 N25 B35 129.6(2)
N24 N25 B35 120.18(19)
N25 C26 C27 109.1(2)
C26 C27 C28 105.6(2)
N24 C28 C27 108.9(2)
N24 C28 C29 121.1(2)
C27 C28 C29 129.8(2)
C28 C29 C34 113.1(2)
C28 C29 C30 110.7(2)
C34 C29 C30 110.0(2)
C31 C30 C29 111.2(2)
C32 C31 C30 111.1(3)
C31 C32 C33 110.9(3)
C32 C33 C34 111.5(3)
C29 C34 C33 110.2(3)
N3 B35 N25 110.1(2)
N3 B35 N14 109.3(2)
N25 B35 N14 106.6(2)
C37 N36 C41 117.9(2)
C37 N36 Cu1 114.95(15)
C41 N36 Cu1 127.02(16)
N36 C37 C38 123.7(2)
N36 C37 N43 113.9(2)
C38 C37 N43 122.4(2)
C39 C38 C37 117.2(2)
C38 C39 C40 120.0(2)
C41 C40 C39 118.9(2)
N36 C41 C40 122.2(2)
C46 N42 N43 105.10(19)
C46 N42 Cu1 144.55(17)
N43 N42 Cu1 109.18(14)
C44 N43 N42 111.27(19)
C44 N43 C37 129.4(2)
N42 N43 C37 118.31(19)
C45 C44 N43 107.0(2)
C44 C45 C46 106.6(2)
N42 C46 C45 110.0(2)
N42 C46 C47 123.6(2)
C45 C46 C47 126.2(2)
C52 C47 C48 119.6(2)
C52 C47 C46 120.6(2)
C48 C47 C46 119.5(2)
O53 C48 C49 123.1(2)
O53 C48 C47 116.9(2)
C49 C48 C47 120.0(2)
C50 C49 C48 119.7(2)
C49 C50 C51 121.1(2)
O55 C51 C50 115.8(2)
O55 C51 C52 124.4(2)
C50 C51 C52 119.7(2)
C51 C52 C47 119.8(2)
C48 O53 C54 116.9(2)
C51 O55 C56 117.1(2)
F59 B57 F58 109.6(3)
F59 B57 F60 110.7(3)
F58 B57 F60 107.6(2)
F59 B57 F61 108.6(2)
F58 B57 F61 109.4(3)
F60 B57 F61 110.9(3)
Cl63 C62 Cl65 110.7(12)
Cl63 C62 Cl64 111.1(11)
Cl65 C62 Cl64 108.0(9)
Cl68 C66 Cl69 112.5(11)
Cl68 C66 Cl67 109.8(11)
Cl69 C66 Cl67 109.4(10)
Cl73 C70 Cl71 111.8(8)
Cl73 C70 Cl72 115.5(5)
Cl71 C70 Cl72 105.5(7)
Cl76 C74 Cl75 116.9(14)
Cl76 C74 Cl77 113.1(14)
Cl75 C74 Cl77 90.2(10)
Cl80 C78 Cl81 103.3(12)
Cl80 C78 Cl79 120.0(14)
Cl81 C78 Cl79 107.8(12)

loop_
_geom_bond_atom_site_label_1
_geom_bond_atom_site_label_2
_geom_bond_distance
Cu1 N24 1.984(2)
Cu1 N13 2.024(2)
Cu1 N36 2.029(2)
Cu1 N42 2.0596(19)
Cu1 N2 2.153(2)
N2 C6 1.339(3)
N2 N3 1.364(3)
N3 C4 1.346(3)
N3 B35 1.543(4)
C4 C5 1.382(4)
C5 C6 1.400(3)
C6 C7 1.502(4)
C7 C8 1.530(4)
C7 C12 1.537(4)
C8 C9 1.526(4)
C9 C10 1.522(5)
C10 C11 1.522(5)
C11 C12 1.524(4)
N13 C17 1.347(3)
N13 N14 1.375(3)
N14 C15 1.344(3)
N14 B35 1.552(3)
C15 C16 1.376(4)
C16 C17 1.389(4)
C17 C18 1.501(4)
C18 C19 1.535(4)
C18 C23 1.536(4)
C19 C20 1.521(5)
C20 C21 1.523(5)
C21 C22 1.530(5)
C22 C23 1.524(5)
N24 C28 1.343(3)
N24 N25 1.371(3)
N25 C26 1.343(3)
N25 B35 1.543(4)
C26 C27 1.373(4)
C27 C28 1.402(4)
C28 C29 1.505(3)
C29 C34 1.528(4)
C29 C30 1.536(4)
C30 C31 1.529(4)
C31 C32 1.507(5)
C32 C33 1.518(5)
C33 C34 1.530(4)
N36 C37 1.335(3)
N36 C41 1.353(3)
C37 C38 1.387(3)
C37 N43 1.404(3)
C38 C39 1.382(4)
C39 C40 1.388(4)
C40 C41 1.370(4)
N42 C46 1.342(3)
N42 N43 1.377(3)
N43 C44 1.360(3)
C44 C45 1.358(4)
C45 C46 1.411(3)
C46 C47 1.476(3)
C47 C52 1.400(3)
C47 C48 1.403(3)
C48 O53 1.369(3)
C48 C49 1.395(4)
C49 C50 1.380(4)
C50 C51 1.385(4)
C51 O55 1.372(3)
C51 C52 1.395(3)
O53 C54 1.428(3)
O55 C56 1.419(3)
B57 F59 1.371(4)
B57 F58 1.373(4)
B57 F60 1.379(4)
B57 F61 1.382(4)
C62 Cl63 1.726(15)
C62 Cl65 1.732(16)
C62 Cl64 1.740(14)
C66 Cl68 1.736(16)
C66 Cl69 1.752(15)
C66 Cl67 1.751(15)
C70 Cl73 1.750(11)
C70 Cl71 1.754(13)
C70 Cl72 1.778(10)
C74 Cl76 1.717(19)
C74 Cl75 1.725(18)
C74 Cl77 1.732(19)
C78 Cl80 1.762(18)
C78 Cl81 1.763(18)
C78 Cl79 1.790(18)
